data_7243329
loop_
_publ_author_name
'Peloquin, Andrew J.'
'McMillen, Colin D.'
'Pennington, William T.'

_publ_section_title
;
 One dimensional halogen bond design: Br&#x22EF;N versus I&#x22EF;N with
 fluoroarenes
;
_journal_issue 35
_journal_name_full CrystEngComm
_journal_page_first 6098
_journal_page_last 6106
_journal_paper_doi 10.1039/D1CE00864A
_journal_volume 23
_journal_year 2021
_chemical_formula_moiety 'Br2 C12 F8, 2(C6 H4 N)'
_chemical_formula_sum 'C24 H8 Br2 F8 N2'
_chemical_formula_weight 636.139
_space_group_crystal_system triclinic
_space_group_IT_number 2
_space_group_name_Hall '-P 1'
_space_group_name_H-M_alt 'P -1'
_symmetry_Int_Tables_number 2
_atom_sites_solution_primary dual
_audit_creation_date 2021-05-25
_audit_creation_method
;
Olex2 1.3
(compiled 2020.11.12 svn.r5f609507 for OlexSys, GUI svn.r6272)
;
_audit_update_record
;
2021-06-27 deposited with the CCDC.	2021-08-02 downloaded from the CCDC.
;
_cell_angle_alpha 111.115(2)
_cell_angle_beta 100.664(2)
_cell_angle_gamma 95.114(2)
_cell_formula_units_Z 2
_cell_length_a 7.6092(4)
_cell_length_b 12.2473(7)
_cell_length_c 12.8900(8)
_cell_measurement_reflns_used 9868
_cell_measurement_temperature 101.0
_cell_measurement_theta_max 28.308
_cell_measurement_theta_min 2.764
_cell_volume 1085.22(11)
_computing_cell_refinement 'SAINT V8.38A (Bruker, 2018)'
_computing_data_collection 'Bruker APEX3'
_computing_data_reduction 'SAINT V8.38A (Bruker, 2018)'
_computing_molecular_graphics 'Olex2 1.3 (Dolomanov et al., 2009)'
_computing_publication_material 'Olex2 1.3 (Dolomanov et al., 2009)'
_computing_structure_refinement 'SHELXL-2016/6 (Sheldrick, 2016)'
_computing_structure_solution 'SHELXT 2014/5 (Sheldrick, 2014)'
_diffrn_ambient_temperature 101.0
_diffrn_measured_fraction_theta_full 0.9985
_diffrn_measured_fraction_theta_max 0.9987
_diffrn_measurement_device_type 'Bruker D8 Quest Photon 100'
_diffrn_measurement_method '\f and \w scans'
_diffrn_radiation_type MoK\a
_diffrn_radiation_wavelength 0.71073
_diffrn_reflns_av_R_equivalents 0.0300
_diffrn_reflns_av_unetI/netI 0.0152
_diffrn_reflns_Laue_measured_fraction_full 0.9985
_diffrn_reflns_Laue_measured_fraction_max 0.9987
_diffrn_reflns_limit_h_max 9
_diffrn_reflns_limit_h_min -9
_diffrn_reflns_limit_k_max 15
_diffrn_reflns_limit_k_min -15
_diffrn_reflns_limit_l_max 16
_diffrn_reflns_limit_l_min -16
_diffrn_reflns_number 37287
_diffrn_reflns_point_group_measured_fraction_full 0.9985
_diffrn_reflns_point_group_measured_fraction_max 0.9987
_diffrn_reflns_theta_full 25.2417
_diffrn_reflns_theta_max 26.73
_diffrn_reflns_theta_min 2.76
_diffrn_source 'Incoatec I\mS'
_diffrn_source_current 1.0
_diffrn_source_power 0.05
_diffrn_source_voltage 50.0
_diffrn_standards_number 0
_exptl_absorpt_coefficient_mu 3.820
_exptl_absorpt_correction_T_max 0.7457
_exptl_absorpt_correction_T_min 0.6376
_exptl_absorpt_correction_type multi-scan
_exptl_absorpt_process_details
;
SADABS-2016/2 (Bruker,2016/2) was used for absorption correction.
wR2(int) was 0.0644 before and 0.0453 after correction.
The Ratio of minimum to maximum transmission is 0.8550.
The \l/2 correction factor is Not present.
;
_exptl_crystal_colour colourless
_exptl_crystal_colour_primary colourless
_exptl_crystal_density_diffrn 1.947
_exptl_crystal_density_meas ?
_exptl_crystal_density_method 'not measured'
_exptl_crystal_description block
_exptl_crystal_F_000 615.623
_exptl_crystal_size_max 0.251
_exptl_crystal_size_mid 0.2
_exptl_crystal_size_min 0.164
_exptl_transmission_factor_max 'not measured'
_exptl_transmission_factor_min 'not measured'
_refine_diff_density_max 0.3611
_refine_diff_density_min -0.3281
_refine_diff_density_rms 0.0685
_refine_ls_d_res_high 0.7900
_refine_ls_d_res_low 7.3690
_refine_ls_goodness_of_fit_ref 1.0713
_refine_ls_hydrogen_treatment constr
_refine_ls_matrix_type full
_refine_ls_number_constraints 16
_refine_ls_number_parameters 325
_refine_ls_number_reflns 4612
_refine_ls_number_restraints 0
_refine_ls_restrained_S_all 1.0713
_refine_ls_R_factor_all 0.0222
_refine_ls_R_factor_gt 0.0182
_refine_ls_shift/su_max 0.0001
_refine_ls_shift/su_mean 0.0000
_refine_ls_structure_factor_coef Fsqd
_refine_ls_weighting_details 'w=1/[\s^2^(Fo^2^)+(0.0139P)^2^+0.9595P] where P=(Fo^2^+2Fc^2^)/3'
_refine_ls_weighting_scheme calc
_refine_ls_wR_factor_gt 0.0413
_refine_ls_wR_factor_ref 0.0437
_reflns_Friedel_coverage 0.0
_reflns_limit_h_max 9
_reflns_limit_h_min -9
_reflns_limit_k_max 14
_reflns_limit_k_min -15
_reflns_limit_l_max 16
_reflns_limit_l_min 0
_reflns_number_gt 4181
_reflns_number_total 4612
_reflns_threshold_expression I>=2u(I)
_cod_data_source_file d1ce00864a2.cif
_cod_data_source_block Br2F8bph_phenaz
_cod_depositor_comments
;
The following automatic conversions were performed:

data item '_exptl_crystal_density_meas' value 'not measured' was
changed to '?' -- the value is perceived as not measured.

Automatic conversion script
Id: cif_fix_values 7556 2019-12-06 15:28:31Z antanas 

 Adding full bibliography for 7243307--7243335.cif.
;
_cod_database_code 7243329
_olex2_refinement_description
;
1.a Aromatic/amide H refined with riding coordinates:
 C14(H14), C15(H15), C17(H17), C18(H18), C21(H21), C22(H22), C23(H23), C24(H24)
;
_olex2_submission_special_instructions 'No special instructions were received'

loop_
_space_group_symop_id
_space_group_symop_operation_xyz
1 x,y,z
2 -x,-y,-z

loop_
_atom_site_label
_atom_site_type_symbol
_atom_site_fract_x
_atom_site_fract_y
_atom_site_fract_z
_atom_site_U_iso_or_equiv
_atom_site_adp_type
_atom_site_occupancy
_atom_site_refinement_flags_posn
Br1 Br -0.19727(2) 0.247183(15) 0.317979(14) 0.01821(5) Uani 1.000000 .
Br2 Br 0.65291(2) 0.776421(15) 1.161774(14) 0.01780(5) Uani 1.000000 .
F1 F 0.18588(16) 0.22499(10) 0.42122(9) 0.0279(3) Uani 1.000000 .
F2 F 0.39231(14) 0.34293(10) 0.63116(9) 0.0244(2) Uani 1.000000 .
F3 F -0.08025(14) 0.55231(9) 0.73600(9) 0.0219(2) Uani 1.000000 .
F4 F -0.28811(14) 0.43414(10) 0.52577(9) 0.0238(2) Uani 1.000000 .
F5 F 0.72382(14) 0.71582(10) 0.92386(9) 0.0224(2) Uani 1.000000 .
F6 F 0.51033(14) 0.58015(10) 0.72058(8) 0.0215(2) Uani 1.000000 .
F7 F 0.07746(14) 0.47249(10) 0.90085(9) 0.0252(2) Uani 1.000000 .
F8 F 0.28630(15) 0.61534(10) 1.10528(9) 0.0267(3) Uani 1.000000 .
C1 C -0.0559(2) 0.32728(15) 0.46766(14) 0.0171(3) Uani 1.000000 .
C2 C 0.1178(3) 0.30594(16) 0.49796(15) 0.0187(4) Uani 1.000000 .
C3 C 0.2246(2) 0.36707(16) 0.60671(15) 0.0179(3) Uani 1.000000 .
C4 C 0.1636(2) 0.45199(15) 0.69043(14) 0.0152(3) Uani 1.000000 .
C5 C -0.0130(2) 0.47090(15) 0.65974(14) 0.0164(3) Uani 1.000000 .
C6 C -0.1207(2) 0.40997(15) 0.55071(15) 0.0166(3) Uani 1.000000 .
C7 C 0.5090(2) 0.67073(15) 1.01924(14) 0.0160(3) Uani 1.000000 .
C8 C 0.5638(2) 0.65715(15) 0.91976(15) 0.0161(3) Uani 1.000000 .
C9 C 0.4535(2) 0.58568(15) 0.81447(14) 0.0157(3) Uani 1.000000 .
C10 C 0.2853(2) 0.52349(15) 0.80403(14) 0.0149(3) Uani 1.000000 .
C11 C 0.2347(2) 0.53445(16) 0.90544(15) 0.0175(3) Uani 1.000000 .
C12 C 0.3431(2) 0.60705(16) 1.01067(14) 0.0181(4) Uani 1.000000 .
N1 N -0.4250(2) 0.10801(13) 0.09463(12) 0.0175(3) Uani 1.000000 .
C13 C -0.5805(2) 0.04204(15) 0.08866(14) 0.0167(3) Uani 1.000000 .
C14 C -0.6727(3) 0.08114(16) 0.17878(15) 0.0207(4) Uani 1.000000 .
H14 H -0.6243(3) 0.15350(16) 0.24262(15) 0.0248(4) Uiso 1.000000 R
C15 C -0.8300(3) 0.01500(17) 0.17351(16) 0.0227(4) Uani 1.000000 .
H15 H -0.8904(3) 0.04163(17) 0.23405(16) 0.0273(5) Uiso 1.000000 R
C16 C -0.3434(2) 0.06751(15) 0.00719(14) 0.0162(3) Uani 1.000000 .
C17 C -0.1782(2) 0.13385(16) 0.00950(15) 0.0202(4) Uani 1.000000 .
H17 H -0.1262(2) 0.20628(16) 0.07250(15) 0.0243(4) Uiso 1.000000 R
C18 C -0.0946(3) 0.09351(17) -0.07858(16) 0.0225(4) Uani 1.000000 .
H18 H 0.0153(3) 0.13838(17) -0.07660(16) 0.0270(5) Uiso 1.000000 R
N2 N 0.8965(2) 0.94084(13) 1.38537(12) 0.0160(3) Uani 1.000000 .
C19 C 0.8341(2) 1.02379(15) 1.46411(14) 0.0151(3) Uani 1.000000 .
C20 C 1.0610(2) 0.91653(15) 1.41975(14) 0.0154(3) Uani 1.000000 .
C21 C 1.1343(2) 0.82990(16) 1.33989(15) 0.0189(4) Uani 1.000000 .
H21 H 1.0675(2) 0.79046(16) 1.26281(15) 0.0226(4) Uiso 1.000000 R
C22 C 1.2996(3) 0.80351(16) 1.37368(15) 0.0206(4) Uani 1.000000 .
H22 H 1.3473(3) 0.74561(16) 1.31977(15) 0.0247(4) Uiso 1.000000 R
C23 C 1.4024(2) 0.86157(16) 1.48904(15) 0.0201(4) Uani 1.000000 .
H23 H 1.5171(2) 0.84129(16) 1.51120(15) 0.0241(4) Uiso 1.000000 R
C24 C 1.3378(2) 0.94549(16) 1.56742(15) 0.0179(3) Uani 1.000000 .
H24 H 1.4080(2) 0.98389(16) 1.64378(15) 0.0215(4) Uiso 1.000000 R

loop_
_atom_site_aniso_label
_atom_site_aniso_U_11
_atom_site_aniso_U_22
_atom_site_aniso_U_33
_atom_site_aniso_U_12
_atom_site_aniso_U_13
_atom_site_aniso_U_23
Br1 0.02026(9) 0.01790(9) 0.01189(8) -0.00173(7) -0.00156(6) 0.00416(7)
Br2 0.01708(9) 0.01877(9) 0.01203(8) -0.00012(6) -0.00056(6) 0.00221(7)
F1 0.0295(6) 0.0286(6) 0.0159(5) 0.0135(5) 0.0019(5) -0.0030(5)
F2 0.0190(5) 0.0289(6) 0.0186(5) 0.0122(5) -0.0006(4) 0.0019(5)
F3 0.0164(5) 0.0247(6) 0.0183(5) 0.0055(4) 0.0050(4) 0.0002(4)
F4 0.0144(5) 0.0305(6) 0.0213(5) 0.0039(4) -0.0003(4) 0.0059(5)
F5 0.0146(5) 0.0286(6) 0.0193(5) -0.0044(4) 0.0018(4) 0.0070(5)
F6 0.0182(5) 0.0311(6) 0.0131(5) 0.0008(4) 0.0052(4) 0.0062(4)
F7 0.0192(5) 0.0319(6) 0.0179(5) -0.0085(5) 0.0043(4) 0.0050(5)
F8 0.0251(6) 0.0362(6) 0.0118(5) -0.0062(5) 0.0054(4) 0.0032(5)
C1 0.0197(9) 0.0157(8) 0.0123(8) -0.0013(7) -0.0002(7) 0.0042(7)
C2 0.0236(9) 0.0161(8) 0.0138(8) 0.0055(7) 0.0046(7) 0.0020(7)
C3 0.0156(8) 0.0194(9) 0.0168(8) 0.0045(7) 0.0014(7) 0.0057(7)
C4 0.0152(8) 0.0153(8) 0.0125(8) 0.0002(6) 0.0014(6) 0.0037(7)
C5 0.0171(8) 0.0152(8) 0.0147(8) 0.0014(7) 0.0050(7) 0.0028(7)
C6 0.0121(8) 0.0183(8) 0.0179(8) 0.0006(6) 0.0004(7) 0.0071(7)
C7 0.0145(8) 0.0159(8) 0.0126(8) 0.0020(6) -0.0007(6) 0.0016(7)
C8 0.0121(8) 0.0172(8) 0.0174(8) 0.0008(6) 0.0023(7) 0.0057(7)
C9 0.0163(8) 0.0190(8) 0.0124(8) 0.0051(7) 0.0046(6) 0.0056(7)
C10 0.0145(8) 0.0140(8) 0.0127(8) 0.0024(6) 0.0008(6) 0.0022(7)
C11 0.0149(8) 0.0187(9) 0.0167(8) -0.0006(7) 0.0041(7) 0.0047(7)
C12 0.0196(9) 0.0216(9) 0.0123(8) 0.0029(7) 0.0044(7) 0.0053(7)
N1 0.0182(7) 0.0175(7) 0.0140(7) 0.0009(6) 0.0006(6) 0.0050(6)
C13 0.0178(8) 0.0175(8) 0.0137(8) 0.0016(7) 0.0003(7) 0.0066(7)
C14 0.0227(9) 0.0202(9) 0.0146(8) 0.0012(7) 0.0020(7) 0.0031(7)
C15 0.0228(9) 0.0284(10) 0.0168(9) 0.0041(8) 0.0058(7) 0.0079(8)
C16 0.0168(8) 0.0158(8) 0.0138(8) 0.0009(7) -0.0003(7) 0.0056(7)
C17 0.0204(9) 0.0188(9) 0.0162(8) -0.0029(7) -0.0004(7) 0.0042(7)
C18 0.0185(9) 0.0270(10) 0.0207(9) -0.0028(7) 0.0028(7) 0.0100(8)
N2 0.0173(7) 0.0155(7) 0.0140(7) 0.0018(6) 0.0016(6) 0.0054(6)
C19 0.0161(8) 0.0148(8) 0.0144(8) 0.0012(6) 0.0028(7) 0.0063(7)
C20 0.0178(8) 0.0140(8) 0.0148(8) 0.0012(6) 0.0035(7) 0.0066(7)
C21 0.0219(9) 0.0193(9) 0.0138(8) 0.0028(7) 0.0027(7) 0.0055(7)
C22 0.0229(9) 0.0214(9) 0.0181(9) 0.0068(7) 0.0067(7) 0.0068(7)
C23 0.0173(9) 0.0230(9) 0.0215(9) 0.0056(7) 0.0037(7) 0.0102(8)
C24 0.0167(8) 0.0184(9) 0.0165(8) 0.0012(7) 0.0000(7) 0.0066(7)

loop_
_atom_type_symbol
_atom_type_scat_dispersion_real
_atom_type_scat_dispersion_imag
_atom_type_scat_Cromer_Mann_a1
_atom_type_scat_Cromer_Mann_a2
_atom_type_scat_Cromer_Mann_a3
_atom_type_scat_Cromer_Mann_a4
_atom_type_scat_Cromer_Mann_b1
_atom_type_scat_Cromer_Mann_b2
_atom_type_scat_Cromer_Mann_b3
_atom_type_scat_Cromer_Mann_b4
_atom_type_scat_Cromer_Mann_c
_atom_type_scat_source
_atom_type_scat_dispersion_source
H 0.00000 0.00000 0.49300 0.32291 0.14019 0.04081 10.51090 26.12570 3.14236 57.79970 0.0030380000826 'International Tables Volume C Table 6.1.1.4 (pp. 500-502)' 'Henke, Gullikson and Davis, At. Data and Nucl. Data Tables, 1993, 54, 2'
C 0.00347 0.00161 2.31000 1.02000 1.58860 0.86500 20.84390 10.20750 0.56870 51.65120 0.215599998832 'International Tables Volume C Table 6.1.1.4 (pp. 500-502)' 'Henke, Gullikson and Davis, At. Data and Nucl. Data Tables, 1993, 54, 2'
F 0.01794 0.01033 3.53920 2.64120 1.51700 1.02430 10.28250 4.29440 0.26150 26.14760 0.277599990368 'International Tables Volume C Table 6.1.1.4 (pp. 500-502)' 'Henke, Gullikson and Davis, At. Data and Nucl. Data Tables, 1993, 54, 2'
Br -0.28346 2.55990 17.17890 5.23580 5.63770 3.98510 2.17230 16.57960 0.26090 41.43280 2.95569992065 'International Tables Volume C Table 6.1.1.4 (pp. 500-502)' 'Henke, Gullikson and Davis, At. Data and Nucl. Data Tables, 1993, 54, 2'
N 0.00653 0.00323 12.21260 3.13220 2.01250 1.16630 0.00570 9.89330 28.99750 0.58260 -11.5290002823 'International Tables Volume C Table 6.1.1.4 (pp. 500-502)' 'Henke, Gullikson and Davis, At. Data and Nucl. Data Tables, 1993, 54, 2'

loop_
_geom_angle_atom_site_label_1
_geom_angle_atom_site_label_2
_geom_angle_atom_site_label_3
_geom_angle
_geom_angle_site_symmetry_1
_geom_angle_site_symmetry_3
_geom_angle_publ_flag
C2 C1 Br1 120.63(13) . . ?
C6 C1 Br1 121.44(13) . . ?
C6 C1 C2 117.93(15) . . ?
C1 C2 F1 120.30(15) . . ?
C3 C2 F1 118.70(16) . . ?
C3 C2 C1 121.00(16) . . ?
C2 C3 F2 118.40(15) . . ?
C4 C3 F2 119.67(15) . . ?
C4 C3 C2 121.94(16) . . ?
C5 C4 C3 116.58(15) . . ?
C10 C4 C3 121.11(16) . . ?
C10 C4 C5 122.20(15) . . ?
C4 C5 F3 119.78(15) . . ?
C6 C5 F3 118.46(15) . . ?
C6 C5 C4 121.73(16) . . ?
C1 C6 F4 120.33(15) . . ?
C5 C6 F4 118.85(15) . . ?
C5 C6 C1 120.80(16) . . ?
C8 C7 Br2 120.58(13) . . ?
C12 C7 Br2 121.24(13) . . ?
C12 C7 C8 118.15(15) . . ?
C7 C8 F5 120.29(15) . . ?
C9 C8 F5 118.85(15) . . ?
C9 C8 C7 120.84(16) . . ?
C8 C9 F6 118.19(15) . . ?
C10 C9 F6 119.96(15) . . ?
C10 C9 C8 121.82(15) . . ?
C9 C10 C4 121.42(15) . . ?
C11 C10 C4 121.87(15) . . ?
C11 C10 C9 116.69(15) . . ?
C10 C11 F7 119.37(15) . . ?
C12 C11 F7 118.96(15) . . ?
C12 C11 C10 121.67(16) . . ?
C7 C12 F8 120.20(15) . . ?
C11 C12 F8 119.05(15) . . ?
C11 C12 C7 120.75(16) . . ?
C16 N1 C13 117.43(15) . . ?
C14 C13 N1 119.68(16) . . ?
C16 C13 N1 121.33(16) 2_455 . ?
C16 C13 C14 118.98(16) 2_455 . ?
H14 C14 C13 119.95(10) . . ?
C15 C14 C13 120.10(17) . . ?
C15 C14 H14 119.95(11) . . ?
H15 C15 C14 119.54(11) . . ?
C18 C15 C14 120.92(17) 2_455 . ?
C18 C15 H15 119.54(11) 2_455 . ?
C13 C16 N1 121.24(16) 2_455 . ?
C17 C16 N1 119.65(16) . . ?
C17 C16 C13 119.11(16) . 2_455 ?
H17 C17 C16 119.97(10) . . ?
C18 C17 C16 120.06(16) . . ?
C18 C17 H17 119.97(11) . . ?
C17 C18 C15 120.82(17) . 2_455 ?
H18 C18 C15 119.59(11) . 2_455 ?
H18 C18 C17 119.59(11) . . ?
C20 N2 C19 117.07(15) . . ?
C20 C19 N2 121.31(16) 2_778 . ?
C24 C19 N2 119.70(15) 2_778 . ?
C24 C19 C20 119.00(16) 2_778 2_778 ?
C19 C20 N2 121.63(16) 2_778 . ?
C21 C20 N2 119.49(16) . . ?
C21 C20 C19 118.88(16) . 2_778 ?
H21 C21 C20 119.92(10) . . ?
C22 C21 C20 120.16(16) . . ?
C22 C21 H21 119.92(11) . . ?
H22 C22 C21 119.54(11) . . ?
C23 C22 C21 120.93(17) . . ?
C23 C22 H22 119.54(10) . . ?
H23 C23 C22 119.67(10) . . ?
C24 C23 C22 120.65(17) . . ?
C24 C23 H23 119.67(11) . . ?
C23 C24 C19 120.38(16) . 2_778 ?
H24 C24 C19 119.81(10) . 2_778 ?
H24 C24 C23 119.81(11) . . ?

loop_
_geom_bond_atom_site_label_1
_geom_bond_atom_site_label_2
_geom_bond_distance
_geom_bond_site_symmetry_2
_geom_bond_publ_flag
Br1 C1 1.8767(17) . ?
Br2 C7 1.8814(16) . ?
F1 C2 1.343(2) . ?
F2 C3 1.342(2) . ?
F3 C5 1.3391(19) . ?
F4 C6 1.341(2) . ?
F5 C8 1.3396(19) . ?
F6 C9 1.3402(19) . ?
F7 C11 1.3379(19) . ?
F8 C12 1.341(2) . ?
C1 C2 1.383(3) . ?
C1 C6 1.385(2) . ?
C2 C3 1.378(2) . ?
C3 C4 1.388(2) . ?
C4 C5 1.393(2) . ?
C4 C10 1.483(2) . ?
C5 C6 1.383(2) . ?
C7 C8 1.379(2) . ?
C7 C12 1.387(2) . ?
C8 C9 1.380(2) . ?
C9 C10 1.388(2) . ?
C10 C11 1.394(2) . ?
C11 C12 1.377(2) . ?
N1 C13 1.345(2) . ?
N1 C16 1.346(2) . ?
C13 C14 1.425(2) . ?
C13 C16 1.437(2) 2_455 ?
C14 H14 0.9500 . ?
C14 C15 1.360(3) . ?
C15 H15 0.9500 . ?
C15 C18 1.423(3) 2_455 ?
C16 C17 1.424(2) . ?
C17 H17 0.9500 . ?
C17 C18 1.362(3) . ?
C18 H18 0.9500 . ?
N2 C19 1.345(2) . ?
N2 C20 1.344(2) . ?
C19 C20 1.441(2) 2_778 ?
C19 C24 1.421(2) 2_778 ?
C20 C21 1.424(2) . ?
C21 H21 0.9500 . ?
C21 C22 1.359(3) . ?
C22 H22 0.9500 . ?
C22 C23 1.427(3) . ?
C23 H23 0.9500 . ?
C23 C24 1.358(3) . ?
C24 H24 0.9500 . ?

loop_
_geom_torsion_atom_site_label_1
_geom_torsion_atom_site_label_2
_geom_torsion_atom_site_label_3
_geom_torsion_atom_site_label_4
_geom_torsion
_geom_torsion_site_symmetry_1
_geom_torsion_site_symmetry_2
_geom_torsion_site_symmetry_3
_geom_torsion_site_symmetry_4
_geom_torsion_publ_flag
Br1 C1 C2 F1 -1.84(16) . . . . ?
Br1 C1 C2 C3 177.95(14) . . . . ?
Br1 C1 C6 F4 0.47(16) . . . . ?
Br1 C1 C6 C5 -178.05(13) . . . . ?
Br2 C7 C8 F5 2.54(16) . . . . ?
Br2 C7 C8 C9 -175.76(13) . . . . ?
Br2 C7 C12 F8 -3.41(16) . . . . ?
Br2 C7 C12 C11 176.72(14) . . . . ?
F1 C2 C1 C6 178.75(16) . . . . ?
F1 C2 C3 F2 -0.00(19) . . . . ?
F1 C2 C3 C4 179.96(16) . . . . ?
F2 C3 C2 C1 -179.80(16) . . . . ?
F2 C3 C4 C5 -178.82(16) . . . . ?
F2 C3 C4 C10 4.8(2) . . . . ?
F3 C5 C4 C3 -179.41(16) . . . . ?
F3 C5 C4 C10 -3.10(19) . . . . ?
F3 C5 C6 F4 -0.38(18) . . . . ?
F3 C5 C6 C1 178.17(15) . . . . ?
F4 C6 C1 C2 179.88(16) . . . . ?
F4 C6 C5 C4 -178.51(15) . . . . ?
F5 C8 C7 C12 -179.28(16) . . . . ?
F5 C8 C9 F6 -1.34(18) . . . . ?
F5 C8 C9 C10 -179.27(15) . . . . ?
F6 C9 C8 C7 176.99(15) . . . . ?
F6 C9 C10 C4 -1.19(19) . . . . ?
F6 C9 C10 C11 -179.40(16) . . . . ?
F7 C11 C10 C4 4.7(2) . . . . ?
F7 C11 C10 C9 -177.12(16) . . . . ?
F7 C11 C12 F8 -1.32(19) . . . . ?
F7 C11 C12 C7 178.56(16) . . . . ?
F8 C12 C7 C8 178.42(16) . . . . ?
F8 C12 C11 C10 179.09(16) . . . . ?
C1 C2 C3 C4 0.2(2) . . . . ?
C1 C6 C5 C4 0.0(2) . . . . ?
C2 C3 C4 C5 1.2(2) . . . . ?
C2 C3 C4 C10 -175.14(17) . . . . ?
C3 C4 C5 C6 -1.31(19) . . . . ?
C3 C4 C10 C9 52.63(19) . . . . ?
C3 C4 C10 C11 -129.25(18) . . . . ?
C4 C10 C9 C8 176.71(16) . . . . ?
C4 C10 C11 C12 -175.73(17) . . . . ?
C7 C8 C9 C10 -0.9(2) . . . . ?
C7 C12 C11 C10 -1.0(2) . . . . ?
C8 C9 C10 C11 -1.5(2) . . . . ?
C9 C10 C11 C12 2.5(2) . . . . ?
N1 C13 C14 C15 -179.98(17) . . . . ?
N1 C13 C16 N1 -0.09(17) . . 2_455 2_455 ?
N1 C13 C16 C17 -179.82(17) . . 2_455 2_455 ?
N1 C16 C13 N1 0.09(17) . . 2_455 2_455 ?
N1 C16 C13 C14 -179.76(17) . . 2_455 2_455 ?
N1 C16 C17 C18 179.97(17) . . . . ?
C13 C14 C15 C18 -0.2(2) . . . 2_455 ?
C13 C16 C17 C18 0.2(2) 2_455 . . . ?
C14 C15 C18 C17 -0.0(2) . . 2_455 2_455 ?
C15 C18 C17 C16 -0.2(2) 2_455 . . . ?
N2 C19 C20 N2 0.23(16) . . 2_778 2_778 ?
N2 C19 C20 C21 -179.70(16) . . 2_778 2_778 ?
N2 C19 C24 C23 -179.71(16) . . 2_778 2_778 ?
N2 C20 C19 N2 -0.23(16) . . 2_778 2_778 ?
N2 C20 C19 C24 179.15(16) . . 2_778 . ?
N2 C20 C21 C22 -179.32(16) . . . . ?
C19 C20 C21 C22 0.75(19) 2_778 . . . ?
C19 C24 C23 C22 0.5(2) 2_778 . . . ?
C20 C21 C22 C23 0.0(2) . . . . ?
C21 C22 C23 C24 -0.7(2) . . . . ?
